data_4023671
loop_
_publ_author_name
'Hitos Gal\'an'
'Alex Fragoso'
'Javier de Mendoza'
'Pilar Prados'

_publ_section_title
;
 Synthesis and Reactivity of Functionalized Bridged
 m-Xylylenedioxycalix[6]arenes
;
_journal_name_full 'Journal of Organic Chemistry'
_journal_page_first 7124
_journal_page_last 7131
_journal_paper_doi 10.1021/jo8009769
_journal_volume 73
_journal_year 2008
_chemical_formula_sum 'C86 H112 Cl8 N O8'
_chemical_formula_weight 1571.37
_chemical_name_systematic
; 
 ? 
;
_space_group_IT_number 2
_symmetry_cell_setting triclinic
_symmetry_space_group_name_Hall '-P 1'
_symmetry_space_group_name_H-M 'P -1'
_atom_sites_solution_hydrogens geom
_atom_sites_solution_primary direct
_atom_sites_solution_secondary difmap
_audit_creation_method SHELXL-97
_cell_angle_alpha 68.4740(10)
_cell_angle_beta 76.6560(10)
_cell_angle_gamma 68.5970(10)
_cell_formula_units_Z 2
_cell_length_a 13.8747(3)
_cell_length_b 17.3039(3)
_cell_length_c 20.3235(4)
_cell_measurement_temperature 100(2)
_cell_volume 4199.51(14)
_computing_cell_refinement 'Bruker SMART'
_computing_data_collection 'Bruker SMART'
_computing_data_reduction 'Bruker SAINT'
_computing_molecular_graphics 'Bruker SHELXTL'
_computing_publication_material 'Bruker SHELXTL'
_computing_structure_refinement 'SHELXL-97 (Sheldrick, 1997)'
_computing_structure_solution 'SHELXS-97 (Sheldrick, 1990)'
_diffrn_ambient_temperature 100(2)
_diffrn_measured_fraction_theta_full 0.872
_diffrn_measured_fraction_theta_max 0.872
_diffrn_measurement_device_type 'CCD area detector'
_diffrn_measurement_method 'phi and omega scans'
_diffrn_radiation_monochromator graphite
_diffrn_radiation_source 'fine-focus sealed tube'
_diffrn_radiation_type CuK\a
_diffrn_radiation_wavelength 1.54178
_diffrn_reflns_av_R_equivalents 0.0451
_diffrn_reflns_av_sigmaI/netI 0.0812
_diffrn_reflns_limit_h_max 16
_diffrn_reflns_limit_h_min -16
_diffrn_reflns_limit_k_max 20
_diffrn_reflns_limit_k_min -20
_diffrn_reflns_limit_l_max 24
_diffrn_reflns_limit_l_min -24
_diffrn_reflns_number 27234
_diffrn_reflns_theta_full 70.65
_diffrn_reflns_theta_max 70.65
_diffrn_reflns_theta_min 2.35
_exptl_absorpt_coefficient_mu 2.873
_exptl_absorpt_correction_type none
_exptl_crystal_colour colorless
_exptl_crystal_density_diffrn 1.243
_exptl_crystal_density_meas 0
_exptl_crystal_density_method 'not measured'
_exptl_crystal_description prisma
_exptl_crystal_F_000 1670
_exptl_crystal_size_max 0.20
_exptl_crystal_size_mid 0.08
_exptl_crystal_size_min 0.06
_refine_diff_density_max 0.648
_refine_diff_density_min -0.288
_refine_diff_density_rms 0.064
_refine_ls_extinction_method none
_refine_ls_goodness_of_fit_ref 1.062
_refine_ls_hydrogen_treatment mixed
_refine_ls_matrix_type full
_refine_ls_number_parameters 867
_refine_ls_number_reflns 14045
_refine_ls_number_restraints 0
_refine_ls_restrained_S_all 1.062
_refine_ls_R_factor_all 0.0906
_refine_ls_R_factor_gt 0.0726
_refine_ls_shift/su_max 0.001
_refine_ls_shift/su_mean 0.000
_refine_ls_structure_factor_coef Fsqd
_refine_ls_weighting_details 'calc w=1/[\s^2^(Fo^2^)+(0.1056P)^2^+2.6545P] where P=(Fo^2^+2Fc^2^)/3'
_refine_ls_weighting_scheme calc
_refine_ls_wR_factor_gt 0.2070
_refine_ls_wR_factor_ref 0.2207
_reflns_number_gt 10270
_reflns_number_total 14045
_reflns_threshold_expression >2sigma(I)
_cod_data_source_file jo8009769_si_001.cif
_cod_data_source_block datos_m
_cod_depositor_comments
;
The following automatic conversions were performed:
'_symmetry_cell_setting' value 'Triclinic' changed to 'triclinic'
according to '/home/saulius/struct/CIF-dictionaries/cif_core.dic'
dictionary named 'cif_core.dic' version 2.4.1 from 2010-06-29.

Automatic conversion script
Id: cif_fix_enum 1527 2010-12-29 10:47:43Z saulius 
;
_cod_database_code 4023671

loop_
_symmetry_equiv_pos_as_xyz
'x, y, z'
'-x, -y, -z'

loop_
_atom_site_label
_atom_site_type_symbol
_atom_site_fract_x
_atom_site_fract_y
_atom_site_fract_z
_atom_site_U_iso_or_equiv
_atom_site_adp_type
_atom_site_occupancy
_atom_site_symmetry_multiplicity
_atom_site_calc_flag
_atom_site_refinement_flags
_atom_site_disorder_assembly
_atom_site_disorder_group
C1 C 0.1741(2) 0.46939(18) 0.18881(15) 0.0274(6) Uani 1 1 d . . .
C2 C 0.0812(2) 0.5251(2) 0.21023(15) 0.0285(6) Uani 1 1 d . . .
H2 H 0.0189 0.5095 0.2227 0.034 Uiso 1 1 calc R . .
C3 C 0.0809(2) 0.6035(2) 0.21307(15) 0.0298(6) Uani 1 1 d . . .
C4 C 0.1724(2) 0.62562(19) 0.19358(15) 0.0287(6) Uani 1 1 d . . .
C5 C 0.2662(2) 0.56824(18) 0.17385(14) 0.0260(6) Uani 1 1 d . . .
C6 C 0.2675(2) 0.48845(19) 0.17178(14) 0.0272(6) Uani 1 1 d . . .
H6 H 0.3305 0.4481 0.1590 0.033 Uiso 1 1 calc R . .
C7 C 0.3644(2) 0.59298(18) 0.15743(16) 0.0276(6) Uani 1 1 d . . .
H7A H 0.3547 0.6506 0.1202 0.033 Uiso 1 1 calc R . .
H7B H 0.3804 0.5974 0.2007 0.033 Uiso 1 1 calc R . .
C8 C 0.5429(2) 0.54683(17) 0.11588(15) 0.0249(6) Uani 1 1 d . . .
C9 C 0.6057(2) 0.52288(18) 0.16957(15) 0.0270(6) Uani 1 1 d . . .
C10 C 0.7007(2) 0.54001(19) 0.14974(16) 0.0290(6) Uani 1 1 d . . .
H10 H 0.7446 0.5228 0.1855 0.035 Uiso 1 1 calc R . .
C11 C 0.7345(2) 0.58159(18) 0.07917(15) 0.0277(6) Uani 1 1 d . . .
C12 C 0.6710(2) 0.60015(18) 0.02719(15) 0.0271(6) Uani 1 1 d . . .
H12 H 0.6939 0.6246 -0.0214 0.032 Uiso 1 1 calc R . .
C13 C 0.5750(2) 0.58382(17) 0.04457(15) 0.0254(6) Uani 1 1 d . . .
C14 C 0.8348(2) 0.60569(19) 0.06216(16) 0.0299(6) Uani 1 1 d . . .
C15 C 0.8235(3) 0.6690(2) 0.1028(2) 0.0430(8) Uani 1 1 d . . .
H15A H 0.7642 0.7215 0.0881 0.064 Uiso 1 1 calc R . .
H15B H 0.8873 0.6854 0.0921 0.064 Uiso 1 1 calc R . .
H15C H 0.8118 0.6402 0.1541 0.064 Uiso 1 1 calc R . .
C16 C 0.9271(2) 0.5245(2) 0.08676(16) 0.0321(6) Uani 1 1 d . . .
H16A H 0.9113 0.4934 0.1370 0.048 Uiso 1 1 calc R . .
H16B H 0.9891 0.5420 0.0808 0.048 Uiso 1 1 calc R . .
H16C H 0.9401 0.4860 0.0582 0.048 Uiso 1 1 calc R . .
C17 C 0.8574(2) 0.6511(2) -0.01788(17) 0.0398(7) Uani 1 1 d . . .
H17A H 0.8681 0.6107 -0.0443 0.060 Uiso 1 1 calc R . .
H17B H 0.9202 0.6682 -0.0263 0.060 Uiso 1 1 calc R . .
H17C H 0.7982 0.7031 -0.0340 0.060 Uiso 1 1 calc R . .
C18 C 0.5745(2) 0.47813(19) 0.24621(16) 0.0302(6) Uani 1 1 d . . .
H18A H 0.6349 0.4276 0.2650 0.036 Uiso 1 1 calc R . .
H18B H 0.5182 0.4548 0.2480 0.036 Uiso 1 1 calc R . .
C19 C 0.5371(2) 0.53427(18) 0.29573(15) 0.0276(6) Uani 1 1 d . . .
C20 C 0.4722(2) 0.51015(18) 0.35828(15) 0.0273(6) Uani 1 1 d . . .
C21 C 0.4338(2) 0.55994(19) 0.40461(15) 0.0284(6) Uani 1 1 d . . .
C22 C 0.4706(2) 0.63006(19) 0.39034(15) 0.0292(6) Uani 1 1 d . . .
H22 H 0.4473 0.6633 0.4224 0.035 Uiso 1 1 calc R . .
C23 C 0.5403(2) 0.65342(18) 0.33109(15) 0.0289(6) Uani 1 1 d . . .
C24 C 0.5690(2) 0.60663(18) 0.28272(15) 0.0275(6) Uani 1 1 d . . .
H24 H 0.6114 0.6246 0.2398 0.033 Uiso 1 1 calc R . .
C25 C 0.5871(2) 0.72431(19) 0.32377(16) 0.0315(6) Uani 1 1 d . . .
C26 C 0.6593(3) 0.6885(2) 0.38220(19) 0.0430(8) Uani 1 1 d . . .
H26A H 0.7146 0.6358 0.3765 0.064 Uiso 1 1 calc R . .
H26B H 0.6191 0.6742 0.4290 0.064 Uiso 1 1 calc R . .
H26C H 0.6904 0.7328 0.3785 0.064 Uiso 1 1 calc R . .
C27 C 0.5030(3) 0.8076(2) 0.33305(18) 0.0382(7) Uani 1 1 d . . .
H27A H 0.5359 0.8510 0.3285 0.057 Uiso 1 1 calc R . .
H27B H 0.4635 0.7940 0.3802 0.057 Uiso 1 1 calc R . .
H27C H 0.4557 0.8312 0.2963 0.057 Uiso 1 1 calc R . .
C28 C 0.6522(3) 0.7479(2) 0.25198(18) 0.0402(7) Uani 1 1 d . . .
H28A H 0.7087 0.6956 0.2466 0.060 Uiso 1 1 calc R . .
H28B H 0.6817 0.7925 0.2497 0.060 Uiso 1 1 calc R . .
H28C H 0.6079 0.7707 0.2136 0.060 Uiso 1 1 calc R . .
C29 C 0.5204(2) 0.3578(2) 0.41338(18) 0.0376(7) Uani 1 1 d . . .
H29A H 0.5274 0.3654 0.4579 0.045 Uiso 1 1 calc R . .
H29B H 0.5894 0.3488 0.3847 0.045 Uiso 1 1 calc R . .
C30 C 0.4843(3) 0.2811(2) 0.4304(2) 0.0537(9) Uani 1 1 d . . .
H30A H 0.4139 0.2923 0.4558 0.080 Uiso 1 1 calc R . .
H30B H 0.5317 0.2294 0.4604 0.080 Uiso 1 1 calc R . .
H30C H 0.4834 0.2710 0.3861 0.080 Uiso 1 1 calc R . .
C31 C 0.3551(2) 0.53936(19) 0.46966(15) 0.0292(6) Uani 1 1 d . . .
H31A H 0.3442 0.4840 0.4746 0.035 Uiso 1 1 calc R . .
H31B H 0.3844 0.5307 0.5128 0.035 Uiso 1 1 calc R . .
C32 C 0.2509(2) 0.6107(2) 0.46523(15) 0.0315(6) Uani 1 1 d . . .
C33 C 0.1627(2) 0.60176(19) 0.44947(15) 0.0307(6) Uani 1 1 d . . .
C34 C 0.0688(2) 0.6701(2) 0.44128(15) 0.0317(6) Uani 1 1 d . . .
C35 C 0.0638(2) 0.7471(2) 0.45101(16) 0.0338(7) Uani 1 1 d . . .
H35 H 0.0007 0.7943 0.4446 0.041 Uiso 1 1 calc R . .
C36 C 0.1476(2) 0.7577(2) 0.46975(17) 0.0363(7) Uani 1 1 d . . .
C37 C 0.2398(2) 0.6878(2) 0.47713(16) 0.0349(7) Uani 1 1 d . . .
H37 H 0.2974 0.6931 0.4909 0.042 Uiso 1 1 calc R . .
C38 C 0.2470(8) 0.8732(9) 0.4412(7) 0.045(4) Uani 0.307(10) 1 d P . .
C38A C 0.0403(5) 0.8615(5) 0.5397(4) 0.066(2) Uani 0.693(10) 1 d P . .
C39 C 0.0568(10) 0.9244(8) 0.4417(10) 0.048(4) Uani 0.307(10) 1 d P . .
C39A C 0.2296(5) 0.8403(5) 0.5072(5) 0.075(3) Uani 0.693(10) 1 d P . .
C40 C 0.1336(13) 0.8344(10) 0.5563(7) 0.064(5) Uani 0.307(10) 1 d P . .
C40A C 0.1128(8) 0.9147(5) 0.4127(4) 0.071(2) Uani 0.693(10) 1 d P . .
C41 C 0.1379(3) 0.8432(2) 0.4818(2) 0.0463(8) Uani 1 1 d . . .
C42 C 0.1973(2) 0.5145(2) 0.37510(16) 0.0355(7) Uani 1 1 d . . .
H42A H 0.2668 0.5223 0.3565 0.043 Uiso 1 1 calc R . .
H42B H 0.1465 0.5602 0.3428 0.043 Uiso 1 1 calc R . .
C43 C 0.1999(3) 0.4274(3) 0.3786(2) 0.0541(9) Uani 1 1 d . . .
H43A H 0.2413 0.3829 0.4164 0.081 Uiso 1 1 calc R . .
H43B H 0.2313 0.4172 0.3329 0.081 Uiso 1 1 calc R . .
H43C H 0.1287 0.4239 0.3889 0.081 Uiso 1 1 calc R . .
C44 C -0.0268(2) 0.6589(2) 0.42597(16) 0.0330(6) Uani 1 1 d . . .
H44A H -0.0039 0.6132 0.4023 0.040 Uiso 1 1 calc R . .
H44B H -0.0685 0.6386 0.4716 0.040 Uiso 1 1 calc R . .
C45 C -0.0947(2) 0.7423(2) 0.37922(16) 0.0306(6) Uani 1 1 d . . .
C46 C -0.0765(2) 0.76441(19) 0.30529(15) 0.0274(6) Uani 1 1 d . . .
C47 C -0.1331(2) 0.8454(2) 0.26175(16) 0.0297(6) Uani 1 1 d . . .
C48 C -0.2112(2) 0.9011(2) 0.29559(16) 0.0317(6) Uani 1 1 d . . .
H48 H -0.2509 0.9557 0.2668 0.038 Uiso 1 1 calc R . .
C49 C -0.2335(2) 0.8812(2) 0.36815(16) 0.0313(6) Uani 1 1 d . . .
C50 C -0.1736(2) 0.8007(2) 0.40926(16) 0.0295(6) Uani 1 1 d . . .
H50 H -0.1873 0.7853 0.4596 0.035 Uiso 1 1 calc R . .
C51 C -0.3184(2) 0.9449(2) 0.40505(18) 0.0378(7) Uani 1 1 d . . .
C52 C -0.2659(4) 0.9810(4) 0.4382(3) 0.0765(15) Uani 1 1 d . . .
H52A H -0.3187 1.0193 0.4635 0.115 Uiso 1 1 calc R . .
H52B H -0.2245 1.0146 0.4009 0.115 Uiso 1 1 calc R . .
H52C H -0.2202 0.9329 0.4718 0.115 Uiso 1 1 calc R . .
C53 C -0.3880(3) 0.8967(3) 0.4609(2) 0.0533(9) Uani 1 1 d . . .
H53A H -0.3457 0.8472 0.4958 0.080 Uiso 1 1 calc R . .
H53B H -0.4233 0.8753 0.4380 0.080 Uiso 1 1 calc R . .
H53C H -0.4401 0.9365 0.4852 0.080 Uiso 1 1 calc R . .
C54 C -0.3895(3) 1.0200(3) 0.3515(2) 0.0616(11) Uani 1 1 d . . .
H54A H -0.4428 1.0585 0.3763 0.092 Uiso 1 1 calc R . .
H54B H -0.4231 0.9959 0.3297 0.092 Uiso 1 1 calc R . .
H54C H -0.3477 1.0534 0.3144 0.092 Uiso 1 1 calc R . .
C55 C -0.0193(2) 0.6655(2) 0.23656(19) 0.0375(7) Uani 1 1 d . . .
H55A H -0.0531 0.7099 0.1945 0.045 Uiso 1 1 calc R . .
H55B H -0.0680 0.6329 0.2663 0.045 Uiso 1 1 calc R . .
C56 C -0.1141(2) 0.8745(2) 0.18140(16) 0.0328(6) Uani 1 1 d . . .
H56A H -0.1558 0.9366 0.1634 0.039 Uiso 1 1 calc R . .
H56B H -0.1406 0.8405 0.1639 0.039 Uiso 1 1 calc R . .
C57 C -0.0014(2) 0.86521(18) 0.14900(15) 0.0276(6) Uani 1 1 d . . .
C58 C 0.0306(2) 0.85540(18) 0.08142(15) 0.0261(6) Uani 1 1 d . . .
C59 C 0.1327(2) 0.85070(17) 0.04922(15) 0.0252(6) Uani 1 1 d . . .
C60 C 0.2029(2) 0.85107(17) 0.08830(15) 0.0263(6) Uani 1 1 d . . .
H60 H 0.2727 0.8466 0.0674 0.032 Uiso 1 1 calc R . .
C61 C 0.1745(2) 0.85770(18) 0.15665(15) 0.0272(6) Uani 1 1 d . . .
C62 C 0.0713(2) 0.86723(19) 0.18558(16) 0.0302(6) Uani 1 1 d . . .
H62 H 0.0496 0.8753 0.2311 0.036 Uiso 1 1 calc R . .
C63 C 0.2543(2) 0.8525(2) 0.20182(15) 0.0302(6) Uani 1 1 d . . .
C64 C 0.2196(2) 0.9372(2) 0.22040(17) 0.0372(7) Uani 1 1 d . . .
H64A H 0.2697 0.9346 0.2488 0.056 Uiso 1 1 calc R . .
H64B H 0.1507 0.9446 0.2479 0.056 Uiso 1 1 calc R . .
H64C H 0.2163 0.9866 0.1765 0.056 Uiso 1 1 calc R . .
C65 C 0.2575(2) 0.7747(2) 0.27010(16) 0.0337(7) Uani 1 1 d . . .
H65A H 0.3062 0.7717 0.2997 0.051 Uiso 1 1 calc R . .
H65B H 0.2804 0.7206 0.2578 0.051 Uiso 1 1 calc R . .
H65C H 0.1877 0.7823 0.2965 0.051 Uiso 1 1 calc R . .
C66 C 0.3635(2) 0.8395(2) 0.16136(17) 0.0377(7) Uani 1 1 d . . .
H66A H 0.3628 0.8893 0.1180 0.057 Uiso 1 1 calc R . .
H66B H 0.3854 0.7857 0.1485 0.057 Uiso 1 1 calc R . .
H66C H 0.4123 0.8350 0.1916 0.057 Uiso 1 1 calc R . .
C67 C -0.1024(2) 0.92568(19) 0.00434(16) 0.0311(6) Uani 1 1 d . . .
H67A H -0.0600 0.9521 -0.0385 0.037 Uiso 1 1 calc R . .
H67B H -0.1346 0.9675 0.0318 0.037 Uiso 1 1 calc R . .
C68 C -0.1847(3) 0.9066(2) -0.0169(2) 0.0474(9) Uani 1 1 d . . .
H68A H -0.1523 0.8651 -0.0440 0.071 Uiso 1 1 calc R . .
H68B H -0.2294 0.9609 -0.0466 0.071 Uiso 1 1 calc R . .
H68C H -0.2269 0.8813 0.0257 0.071 Uiso 1 1 calc R . .
C69 C 0.1635(2) 0.84720(18) -0.02669(15) 0.0265(6) Uani 1 1 d . . .
H69A H 0.1348 0.8057 -0.0324 0.032 Uiso 1 1 calc R . .
H69B H 0.1320 0.9056 -0.0598 0.032 Uiso 1 1 calc R . .
C70 C 0.2798(2) 0.81965(18) -0.04679(15) 0.0263(6) Uani 1 1 d . . .
C71 C 0.3368(2) 0.73098(18) -0.02733(14) 0.0257(6) Uani 1 1 d . . .
C72 C 0.4464(2) 0.70387(18) -0.03750(14) 0.0244(6) Uani 1 1 d . . .
C73 C 0.4954(2) 0.76784(19) -0.06845(15) 0.0281(6) Uani 1 1 d . . .
H73 H 0.5694 0.7500 -0.0756 0.034 Uiso 1 1 calc R . .
C74 C 0.4415(2) 0.85707(18) -0.08957(15) 0.0278(6) Uani 1 1 d . . .
C75 C 0.3327(2) 0.88115(18) -0.07793(15) 0.0270(6) Uani 1 1 d . . .
H75 H 0.2937 0.9414 -0.0917 0.032 Uiso 1 1 calc R . .
C76 C 0.5010(2) 0.9238(2) -0.11971(18) 0.0355(7) Uani 1 1 d . . .
C77 C 0.5627(3) 0.9133(3) -0.0623(3) 0.0658(12) Uani 1 1 d . . .
H77A H 0.6017 0.9555 -0.0807 0.099 Uiso 1 1 calc R . .
H77B H 0.6113 0.8539 -0.0488 0.099 Uiso 1 1 calc R . .
H77C H 0.5147 0.9238 -0.0206 0.099 Uiso 1 1 calc R . .
C78 C 0.5758(4) 0.9058(3) -0.1847(3) 0.0685(12) Uani 1 1 d . . .
H78A H 0.5358 0.9120 -0.2213 0.103 Uiso 1 1 calc R . .
H78B H 0.6241 0.8462 -0.1706 0.103 Uiso 1 1 calc R . .
H78C H 0.6153 0.9476 -0.2038 0.103 Uiso 1 1 calc R . .
C79 C 0.4301(3) 1.0171(2) -0.1426(3) 0.0640(12) Uani 1 1 d . . .
H79A H 0.3893 1.0244 -0.1792 0.096 Uiso 1 1 calc R . .
H79B H 0.4723 1.0569 -0.1621 0.096 Uiso 1 1 calc R . .
H79C H 0.3829 1.0304 -0.1015 0.096 Uiso 1 1 calc R . .
C80 C 0.2483(2) 0.6464(2) -0.04309(16) 0.0314(6) Uani 1 1 d . . .
H80A H 0.3052 0.6011 -0.0601 0.038 Uiso 1 1 calc R . .
H80B H 0.2253 0.6981 -0.0848 0.038 Uiso 1 1 calc R . .
C81 C 0.1596(3) 0.6124(2) -0.0044(2) 0.0452(8) Uani 1 1 d . . .
H81A H 0.1830 0.5619 0.0372 0.068 Uiso 1 1 calc R . .
H81B H 0.1344 0.5947 -0.0361 0.068 Uiso 1 1 calc R . .
H81C H 0.1032 0.6583 0.0112 0.068 Uiso 1 1 calc R . .
C82 C 0.5081(2) 0.60800(18) -0.01402(15) 0.0262(6) Uani 1 1 d . . .
H82A H 0.5537 0.5925 -0.0556 0.031 Uiso 1 1 calc R . .
H82B H 0.4593 0.5731 0.0032 0.031 Uiso 1 1 calc R . .
N1 N 0.17532(19) 0.38519(17) 0.18661(14) 0.0343(6) Uani 1 1 d . . .
O1 O 0.25629(17) 0.33832(15) 0.16340(13) 0.0428(5) Uani 1 1 d . . .
O2 O 0.09412(17) 0.36556(16) 0.20764(15) 0.0490(6) Uani 1 1 d . . .
O3 O 0.44874(14) 0.52829(12) 0.13323(10) 0.0280(4) Uani 1 1 d . . .
O4 O 0.44542(15) 0.43458(13) 0.37394(10) 0.0300(4) Uani 1 1 d . . .
O5 O 0.16770(15) 0.52218(13) 0.44558(11) 0.0329(5) Uani 1 1 d . . .
O6 O 0.00643(14) 0.70681(13) 0.27660(10) 0.0298(4) Uani 1 1 d . . .
O7 O -0.03773(14) 0.84550(12) 0.04707(10) 0.0279(4) Uani 1 1 d . . .
O8 O 0.28427(14) 0.67010(12) 0.00621(10) 0.0272(4) Uani 1 1 d . . .

loop_
_atom_site_aniso_label
_atom_site_aniso_U_11
_atom_site_aniso_U_22
_atom_site_aniso_U_33
_atom_site_aniso_U_23
_atom_site_aniso_U_13
_atom_site_aniso_U_12
C1 0.0290(14) 0.0285(14) 0.0256(14) -0.0070(12) -0.0022(12) -0.0119(12)
C2 0.0214(13) 0.0382(16) 0.0266(14) -0.0078(12) 0.0006(11) -0.0145(12)
C3 0.0222(13) 0.0360(15) 0.0300(15) -0.0086(13) 0.0005(12) -0.0112(12)
C4 0.0212(13) 0.0318(14) 0.0302(15) -0.0074(12) -0.0033(11) -0.0069(12)
C5 0.0245(13) 0.0294(14) 0.0223(13) -0.0050(11) -0.0021(11) -0.0097(12)
C6 0.0238(13) 0.0291(14) 0.0257(14) -0.0075(12) -0.0025(11) -0.0061(12)
C7 0.0216(13) 0.0270(14) 0.0336(15) -0.0100(12) 0.0010(11) -0.0089(12)
C8 0.0206(12) 0.0199(12) 0.0333(15) -0.0095(11) -0.0015(11) -0.0051(11)
C9 0.0225(13) 0.0230(13) 0.0336(15) -0.0104(12) 0.0004(11) -0.0054(11)
C10 0.0253(13) 0.0298(14) 0.0332(15) -0.0087(12) -0.0051(12) -0.0101(12)
C11 0.0220(13) 0.0256(13) 0.0327(15) -0.0093(12) 0.0008(12) -0.0063(11)
C12 0.0230(13) 0.0246(13) 0.0287(14) -0.0068(11) 0.0002(11) -0.0052(11)
C13 0.0235(13) 0.0202(12) 0.0295(14) -0.0079(11) -0.0016(11) -0.0041(11)
C14 0.0242(13) 0.0338(15) 0.0314(15) -0.0080(12) 0.0012(12) -0.0133(12)
C15 0.0373(17) 0.0427(18) 0.056(2) -0.0231(16) 0.0052(15) -0.0186(15)
C16 0.0256(14) 0.0371(16) 0.0343(16) -0.0092(13) -0.0042(12) -0.0120(13)
C17 0.0282(15) 0.0461(18) 0.0396(18) -0.0037(15) -0.0005(13) -0.0170(14)
C18 0.0276(14) 0.0281(14) 0.0341(16) -0.0073(12) -0.0027(12) -0.0108(12)
C19 0.0242(13) 0.0288(14) 0.0259(14) -0.0043(11) -0.0032(11) -0.0077(12)
C20 0.0242(13) 0.0245(13) 0.0284(14) -0.0018(11) -0.0038(11) -0.0082(11)
C21 0.0243(13) 0.0328(15) 0.0256(14) -0.0040(12) -0.0087(11) -0.0076(12)
C22 0.0279(14) 0.0308(14) 0.0250(14) -0.0067(12) -0.0057(12) -0.0053(12)
C23 0.0255(13) 0.0269(14) 0.0293(15) -0.0044(12) -0.0055(12) -0.0054(12)
C24 0.0233(13) 0.0290(14) 0.0288(14) -0.0059(12) -0.0023(11) -0.0099(12)
C25 0.0314(14) 0.0299(15) 0.0349(16) -0.0089(13) -0.0041(13) -0.0124(13)
C26 0.0442(18) 0.0441(18) 0.0469(19) -0.0076(16) -0.0156(16) -0.0209(16)
C27 0.0418(17) 0.0351(16) 0.0418(18) -0.0143(14) -0.0059(14) -0.0135(15)
C28 0.0429(17) 0.0397(17) 0.0440(18) -0.0147(15) 0.0030(15) -0.0225(15)
C29 0.0385(16) 0.0321(16) 0.0356(17) -0.0003(13) -0.0077(14) -0.0119(14)
C30 0.071(3) 0.0365(18) 0.048(2) -0.0036(16) -0.0108(19) -0.0180(18)
C31 0.0264(14) 0.0333(15) 0.0238(14) -0.0050(12) -0.0036(11) -0.0083(12)
C32 0.0262(14) 0.0378(16) 0.0229(14) -0.0034(12) 0.0004(12) -0.0093(13)
C33 0.0286(14) 0.0329(15) 0.0225(14) -0.0014(12) -0.0022(12) -0.0082(13)
C34 0.0287(14) 0.0348(15) 0.0247(14) -0.0028(12) -0.0017(12) -0.0096(13)
C35 0.0259(14) 0.0364(16) 0.0306(15) -0.0082(13) -0.0022(12) -0.0031(13)
C36 0.0300(15) 0.0415(17) 0.0351(16) -0.0150(14) -0.0024(13) -0.0062(14)
C37 0.0261(14) 0.0468(18) 0.0316(16) -0.0134(14) -0.0033(12) -0.0101(14)
C38 0.029(5) 0.066(8) 0.063(9) -0.049(7) 0.015(5) -0.024(6)
C38A 0.061(4) 0.079(5) 0.074(4) -0.051(4) 0.018(3) -0.027(4)
C39 0.033(6) 0.026(6) 0.084(11) -0.028(7) -0.001(6) 0.001(5)
C39A 0.049(3) 0.067(4) 0.133(8) -0.063(5) -0.003(4) -0.017(3)
C40 0.086(12) 0.072(9) 0.053(8) -0.044(7) 0.015(7) -0.035(9)
C40A 0.100(7) 0.039(3) 0.068(5) -0.013(3) -0.001(4) -0.022(4)
C41 0.0460(19) 0.048(2) 0.049(2) -0.0245(17) -0.0093(16) -0.0065(17)
C42 0.0328(15) 0.0432(17) 0.0270(15) -0.0046(13) -0.0059(13) -0.0128(14)
C43 0.074(3) 0.056(2) 0.0382(19) -0.0151(17) -0.0055(18) -0.028(2)
C44 0.0263(14) 0.0355(16) 0.0334(16) -0.0068(13) -0.0017(12) -0.0101(13)
C45 0.0218(13) 0.0352(15) 0.0348(16) -0.0091(13) 0.0009(12) -0.0132(13)
C46 0.0169(12) 0.0326(15) 0.0332(15) -0.0124(12) 0.0005(11) -0.0082(12)
C47 0.0206(13) 0.0340(15) 0.0337(16) -0.0103(13) -0.0012(12) -0.0088(12)
C48 0.0208(13) 0.0311(15) 0.0386(17) -0.0063(13) -0.0029(12) -0.0079(12)
C49 0.0210(13) 0.0369(16) 0.0380(16) -0.0129(13) 0.0023(12) -0.0132(13)
C50 0.0239(13) 0.0372(15) 0.0299(15) -0.0119(13) 0.0007(12) -0.0131(13)
C51 0.0291(15) 0.0392(17) 0.0446(18) -0.0202(15) 0.0046(14) -0.0081(14)
C52 0.055(2) 0.087(3) 0.113(4) -0.066(3) 0.012(3) -0.028(3)
C53 0.0397(18) 0.058(2) 0.059(2) -0.0263(19) 0.0090(17) -0.0121(18)
C54 0.051(2) 0.052(2) 0.063(3) -0.021(2) -0.0005(19) 0.0049(19)
C55 0.0216(13) 0.0428(17) 0.054(2) -0.0235(16) -0.0020(13) -0.0095(13)
C56 0.0222(13) 0.0383(16) 0.0339(16) -0.0087(13) -0.0051(12) -0.0064(13)
C57 0.0226(13) 0.0287(14) 0.0291(14) -0.0029(12) -0.0035(11) -0.0110(12)
C58 0.0236(13) 0.0247(13) 0.0301(14) -0.0047(11) -0.0078(11) -0.0087(11)
C59 0.0214(12) 0.0186(12) 0.0314(15) -0.0032(11) -0.0013(11) -0.0073(11)
C60 0.0209(12) 0.0248(13) 0.0308(15) -0.0042(11) -0.0023(11) -0.0093(11)
C61 0.0231(13) 0.0255(13) 0.0315(15) -0.0044(12) -0.0021(12) -0.0108(11)
C62 0.0274(14) 0.0321(15) 0.0276(15) -0.0049(12) -0.0030(12) -0.0099(12)
C63 0.0266(14) 0.0361(15) 0.0291(15) -0.0064(13) -0.0052(12) -0.0134(13)
C64 0.0384(16) 0.0429(17) 0.0359(17) -0.0100(14) -0.0055(14) -0.0204(15)
C65 0.0300(14) 0.0418(17) 0.0288(15) -0.0053(13) -0.0079(12) -0.0134(13)
C66 0.0250(14) 0.059(2) 0.0325(16) -0.0132(15) -0.0046(12) -0.0173(15)
C67 0.0247(13) 0.0291(14) 0.0341(16) -0.0041(12) -0.0076(12) -0.0054(12)
C68 0.0452(19) 0.0408(18) 0.057(2) -0.0015(16) -0.0253(17) -0.0158(16)
C69 0.0242(13) 0.0245(13) 0.0314(15) -0.0071(12) -0.0055(11) -0.0083(11)
C70 0.0240(13) 0.0295(14) 0.0271(14) -0.0088(12) -0.0023(11) -0.0104(12)
C71 0.0266(13) 0.0268(13) 0.0240(14) -0.0046(11) -0.0020(11) -0.0125(12)
C72 0.0237(13) 0.0258(13) 0.0249(14) -0.0086(11) 0.0008(11) -0.0103(11)
C73 0.0209(13) 0.0314(14) 0.0303(15) -0.0069(12) -0.0024(11) -0.0093(12)
C74 0.0251(13) 0.0274(14) 0.0306(15) -0.0066(12) -0.0012(12) -0.0113(12)
C75 0.0268(13) 0.0231(13) 0.0279(14) -0.0034(11) -0.0043(11) -0.0081(12)
C76 0.0288(15) 0.0297(15) 0.0438(18) -0.0018(13) -0.0033(13) -0.0147(13)
C77 0.063(2) 0.053(2) 0.086(3) 0.005(2) -0.033(2) -0.035(2)
C78 0.064(3) 0.062(3) 0.074(3) -0.012(2) 0.017(2) -0.037(2)
C79 0.047(2) 0.0384(19) 0.096(3) 0.004(2) -0.013(2) -0.0242(17)
C80 0.0336(15) 0.0310(15) 0.0349(16) -0.0124(13) -0.0025(13) -0.0145(13)
C81 0.0413(18) 0.0487(19) 0.054(2) -0.0132(17) -0.0099(16) -0.0237(16)
C82 0.0237(13) 0.0270(14) 0.0312(14) -0.0124(12) 0.0012(11) -0.0107(12)
N1 0.0298(13) 0.0353(13) 0.0394(14) -0.0108(12) -0.0023(11) -0.0139(12)
O1 0.0348(12) 0.0403(12) 0.0590(15) -0.0255(11) 0.0048(11) -0.0141(11)
O2 0.0360(12) 0.0435(13) 0.0744(17) -0.0197(12) 0.0018(12) -0.0236(11)
O3 0.0217(9) 0.0276(10) 0.0356(11) -0.0130(8) 0.0026(8) -0.0090(8)
O4 0.0295(10) 0.0280(10) 0.0295(10) -0.0020(8) -0.0039(8) -0.0121(8)
O5 0.0313(10) 0.0352(11) 0.0280(10) -0.0045(9) -0.0024(9) -0.0114(9)
O6 0.0199(9) 0.0377(11) 0.0304(10) -0.0123(9) -0.0005(8) -0.0070(9)
O7 0.0216(9) 0.0271(10) 0.0327(10) -0.0050(8) -0.0040(8) -0.0087(8)
O8 0.0257(9) 0.0286(10) 0.0284(10) -0.0047(8) -0.0022(8) -0.0145(8)

loop_
_atom_type_symbol
_atom_type_description
_atom_type_scat_dispersion_real
_atom_type_scat_dispersion_imag
_atom_type_scat_source
C C 0.0181 0.0091 'International Tables Vol C Tables 4.2.6.8 and 6.1.1.4'
H H 0.0000 0.0000 'International Tables Vol C Tables 4.2.6.8 and 6.1.1.4'
N N 0.0311 0.0180 'International Tables Vol C Tables 4.2.6.8 and 6.1.1.4'
O O 0.0492 0.0322 'International Tables Vol C Tables 4.2.6.8 and 6.1.1.4'
Cl Cl 0.3639 0.7018 'International Tables Vol C Tables 4.2.6.8 and 6.1.1.4'

loop_
_geom_angle_atom_site_label_1
_geom_angle_atom_site_label_2
_geom_angle_atom_site_label_3
_geom_angle
_geom_angle_site_symmetry_1
_geom_angle_site_symmetry_3
_geom_angle_publ_flag
C2 C1 C6 122.6(3) . . ?
C2 C1 N1 119.0(2) . . ?
C6 C1 N1 118.3(2) . . ?
C3 C2 C1 118.8(3) . . ?
C2 C3 C4 119.7(3) . . ?
C2 C3 C55 120.0(2) . . ?
C4 C3 C55 120.3(3) . . ?
C3 C4 C5 121.2(3) . . ?
C6 C5 C4 119.4(2) . . ?
C6 C5 C7 121.4(2) . . ?
C4 C5 C7 119.2(2) . . ?
C1 C6 C5 118.2(3) . . ?
O3 C7 C5 109.6(2) . . ?
C13 C8 O3 118.6(2) . . ?
C13 C8 C9 121.7(2) . . ?
O3 C8 C9 119.6(2) . . ?
C10 C9 C8 117.8(3) . . ?
C10 C9 C18 120.1(3) . . ?
C8 C9 C18 122.1(2) . . ?
C9 C10 C11 123.0(3) . . ?
C12 C11 C10 116.7(2) . . ?
C12 C11 C14 123.1(3) . . ?
C10 C11 C14 120.2(3) . . ?
C13 C12 C11 122.2(3) . . ?
C8 C13 C12 118.4(3) . . ?
C8 C13 C82 121.9(2) . . ?
C12 C13 C82 119.7(2) . . ?
C11 C14 C16 110.6(2) . . ?
C11 C14 C17 111.9(2) . . ?
C16 C14 C17 109.1(2) . . ?
C11 C14 C15 108.6(2) . . ?
C16 C14 C15 108.1(3) . . ?
C17 C14 C15 108.4(3) . . ?
C9 C18 C19 116.2(2) . . ?
C24 C19 C20 118.4(3) . . ?
C24 C19 C18 122.5(2) . . ?
C20 C19 C18 119.1(2) . . ?
C21 C20 O4 119.7(2) . . ?
C21 C20 C19 121.6(3) . . ?
O4 C20 C19 118.7(2) . . ?
C20 C21 C22 117.6(3) . . ?
C20 C21 C31 122.4(3) . . ?
C22 C21 C31 120.0(3) . . ?
C23 C22 C21 122.8(3) . . ?
C22 C23 C24 117.5(3) . . ?
C22 C23 C25 119.6(3) . . ?
C24 C23 C25 122.8(3) . . ?
C19 C24 C23 121.8(3) . . ?
C28 C25 C27 108.7(3) . . ?
C28 C25 C26 107.8(3) . . ?
C27 C25 C26 108.3(3) . . ?
C28 C25 C23 112.0(2) . . ?
C27 C25 C23 111.9(2) . . ?
C26 C25 C23 108.0(2) . . ?
O4 C29 C30 108.7(3) . . ?
C32 C31 C21 113.1(2) . . ?
C37 C32 C33 117.7(3) . . ?
C37 C32 C31 120.3(3) . . ?
C33 C32 C31 122.0(3) . . ?
O5 C33 C34 119.5(3) . . ?
O5 C33 C32 119.1(3) . . ?
C34 C33 C32 121.3(3) . . ?
C35 C34 C33 118.2(3) . . ?
C35 C34 C44 120.9(3) . . ?
C33 C34 C44 120.8(3) . . ?
C34 C35 C36 122.6(3) . . ?
C35 C36 C37 117.1(3) . . ?
C35 C36 C41 121.0(3) . . ?
C37 C36 C41 121.9(3) . . ?
C32 C37 C36 122.9(3) . . ?
C39A C38 C41 56.4(5) . . ?
C39A C38 C40A 101.8(7) . . ?
C41 C38 C40A 49.2(4) . . ?
C40 C38A C41 59.5(6) . . ?
C40 C38A C39 102.2(8) . . ?
C41 C38A C39 51.1(5) . . ?
C40A C39 C41 71.9(10) . . ?
C40A C39 C38A 126.1(14) . . ?
C41 C39 C38A 54.4(6) . . ?
C38 C39A C41 77.8(7) . . ?
C38 C39A C40 133.5(10) . . ?
C41 C39A C40 59.3(6) . . ?
C38A C40 C41 70.9(8) . . ?
C38A C40 C39A 127.1(12) . . ?
C41 C40 C39A 59.5(6) . . ?
C39 C40A C41 75.0(11) . . ?
C39 C40A C38 122.8(13) . . ?
C41 C40A C38 59.5(5) . . ?
C40 C41 C39A 61.1(7) . . ?
C40 C41 C40A 138.5(7) . . ?
C39A C41 C40A 112.6(6) . . ?
C40 C41 C39 114.0(9) . . ?
C39A C41 C39 127.1(6) . . ?
C40A C41 C39 33.1(5) . . ?
C40 C41 C36 113.3(6) . . ?
C39A C41 C36 113.7(4) . . ?
C40A C41 C36 106.5(4) . . ?
C39 C41 C36 115.1(5) . . ?
C40 C41 C38A 49.6(7) . . ?
C39A C41 C38A 108.5(5) . . ?
C40A C41 C38A 107.6(5) . . ?
C39 C41 C38A 74.5(7) . . ?
C36 C41 C38A 107.7(3) . . ?
C40 C41 C38 104.9(8) . . ?
C39A C41 C38 45.8(5) . . ?
C40A C41 C38 71.3(6) . . ?
C39 C41 C38 98.6(8) . . ?
C36 C41 C38 109.2(4) . . ?
C38A C41 C38 141.7(5) . . ?
O5 C42 C43 108.4(3) . . ?
C45 C44 C34 112.9(2) . . ?
C50 C45 C46 118.5(3) . . ?
C50 C45 C44 120.4(3) . . ?
C46 C45 C44 121.0(3) . . ?
O6 C46 C45 117.3(2) . . ?
O6 C46 C47 121.3(2) . . ?
C45 C46 C47 121.1(3) . . ?
C48 C47 C46 117.3(3) . . ?
C48 C47 C56 119.2(3) . . ?
C46 C47 C56 123.5(3) . . ?
C49 C48 C47 123.5(3) . . ?
C48 C49 C50 117.1(3) . . ?
C48 C49 C51 123.0(3) . . ?
C50 C49 C51 119.9(3) . . ?
C45 C50 C49 122.4(3) . . ?
C52 C51 C53 110.8(3) . . ?
C52 C51 C54 109.9(4) . . ?
C53 C51 C54 106.6(3) . . ?
C52 C51 C49 108.7(3) . . ?
C53 C51 C49 109.7(3) . . ?
C54 C51 C49 111.2(3) . . ?
O6 C55 C3 107.8(2) . . ?
C47 C56 C57 116.4(2) . . ?
C58 C57 C62 118.8(2) . . ?
C58 C57 C56 120.0(2) . . ?
C62 C57 C56 121.2(3) . . ?
O7 C58 C57 119.6(2) . . ?
O7 C58 C59 119.4(2) . . ?
C57 C58 C59 120.9(3) . . ?
C60 C59 C58 118.1(3) . . ?
C60 C59 C69 121.9(2) . . ?
C58 C59 C69 120.0(2) . . ?
C61 C60 C59 122.3(3) . . ?
C60 C61 C62 118.2(3) . . ?
C60 C61 C63 122.2(2) . . ?
C62 C61 C63 119.5(3) . . ?
C61 C62 C57 121.4(3) . . ?
C64 C63 C66 109.3(2) . . ?
C64 C63 C65 110.0(2) . . ?
C66 C63 C65 108.7(2) . . ?
C64 C63 C61 108.8(2) . . ?
C66 C63 C61 111.4(2) . . ?
C65 C63 C61 108.7(2) . . ?
O7 C67 C68 108.5(2) . . ?
C70 C69 C59 113.1(2) . . ?
C75 C70 C71 119.2(2) . . ?
C75 C70 C69 121.0(2) . . ?
C71 C70 C69 119.5(2) . . ?
O8 C71 C70 119.0(2) . . ?
O8 C71 C72 120.2(2) . . ?
C70 C71 C72 120.6(2) . . ?
C73 C72 C71 117.9(2) . . ?
C73 C72 C82 121.4(2) . . ?
C71 C72 C82 120.7(2) . . ?
C72 C73 C74 123.3(2) . . ?
C73 C74 C75 116.9(2) . . ?
C73 C74 C76 120.2(2) . . ?
C75 C74 C76 122.7(3) . . ?
C70 C75 C74 122.0(3) . . ?
C79 C76 C77 108.8(3) . . ?
C79 C76 C74 112.9(3) . . ?
C77 C76 C74 108.2(3) . . ?
C79 C76 C78 108.2(3) . . ?
C77 C76 C78 109.7(3) . . ?
C74 C76 C78 109.0(3) . . ?
O8 C80 C81 107.5(2) . . ?
C72 C82 C13 113.1(2) . . ?
O1 N1 O2 123.3(3) . . ?
O1 N1 C1 118.8(2) . . ?
O2 N1 C1 117.8(2) . . ?
C8 O3 C7 113.3(2) . . ?
C20 O4 C29 112.1(2) . . ?
C33 O5 C42 114.1(2) . . ?
C46 O6 C55 116.5(2) . . ?
C58 O7 C67 114.6(2) . . ?
C71 O8 C80 113.2(2) . . ?

loop_
_geom_bond_atom_site_label_1
_geom_bond_atom_site_label_2
_geom_bond_distance
_geom_bond_site_symmetry_2
_geom_bond_publ_flag
C1 C2 1.387(4) . ?
C1 C6 1.388(4) . ?
C1 N1 1.468(4) . ?
C2 C3 1.376(4) . ?
C3 C4 1.388(4) . ?
C3 C55 1.514(4) . ?
C4 C5 1.396(4) . ?
C5 C6 1.390(4) . ?
C5 C7 1.503(4) . ?
C7 O3 1.431(3) . ?
C8 C13 1.392(4) . ?
C8 O3 1.395(3) . ?
C8 C9 1.402(4) . ?
C9 C10 1.392(4) . ?
C9 C18 1.504(4) . ?
C10 C11 1.405(4) . ?
C11 C12 1.403(4) . ?
C11 C14 1.525(4) . ?
C12 C13 1.401(4) . ?
C13 C82 1.522(4) . ?
C14 C16 1.527(4) . ?
C14 C17 1.539(4) . ?
C14 C15 1.545(4) . ?
C18 C19 1.528(4) . ?
C19 C24 1.393(4) . ?
C19 C20 1.399(4) . ?
C20 C21 1.393(4) . ?
C20 O4 1.394(3) . ?
C21 C22 1.395(4) . ?
C21 C31 1.529(4) . ?
C22 C23 1.392(4) . ?
C23 C24 1.396(4) . ?
C23 C25 1.534(4) . ?
C25 C28 1.528(4) . ?
C25 C27 1.532(4) . ?
C25 C26 1.534(4) . ?
C29 O4 1.444(4) . ?
C29 C30 1.484(5) . ?
C31 C32 1.516(4) . ?
C32 C37 1.390(5) . ?
C32 C33 1.407(4) . ?
C33 O5 1.384(4) . ?
C33 C34 1.398(4) . ?
C34 C35 1.392(4) . ?
C34 C44 1.523(4) . ?
C35 C36 1.394(4) . ?
C36 C37 1.396(4) . ?
C36 C41 1.539(5) . ?
C38 C39A 1.253(15) . ?
C38 C41 1.710(11) . ?
C38 C40A 1.881(15) . ?
C38A C40 1.286(18) . ?
C38A C41 1.595(7) . ?
C38A C39 1.892(19) . ?
C39 C40A 0.864(13) . ?
C39 C41 1.528(14) . ?
C39A C41 1.457(7) . ?
C39A C40 1.481(16) . ?
C40 C41 1.454(13) . ?
C40A C41 1.503(8) . ?
C42 O5 1.437(4) . ?
C42 C43 1.471(5) . ?
C44 C45 1.513(4) . ?
C45 C50 1.389(4) . ?
C45 C46 1.393(4) . ?
C46 O6 1.392(3) . ?
C46 C47 1.404(4) . ?
C47 C48 1.399(4) . ?
C47 C56 1.511(4) . ?
C48 C49 1.372(4) . ?
C49 C50 1.396(4) . ?
C49 C51 1.555(4) . ?
C51 C52 1.497(6) . ?
C51 C53 1.518(5) . ?
C51 C54 1.539(5) . ?
C55 O6 1.431(4) . ?
C56 C57 1.524(4) . ?
C57 C58 1.395(4) . ?
C57 C62 1.401(4) . ?
C58 O7 1.388(3) . ?
C58 C59 1.404(4) . ?
C59 C60 1.394(4) . ?
C59 C69 1.520(4) . ?
C60 C61 1.389(4) . ?
C61 C62 1.390(4) . ?
C61 C63 1.553(4) . ?
C63 C64 1.526(4) . ?
C63 C66 1.527(4) . ?
C63 C65 1.534(4) . ?
C67 O7 1.432(3) . ?
C67 C68 1.486(4) . ?
C69 C70 1.509(4) . ?
C70 C75 1.390(4) . ?
C70 C71 1.396(4) . ?
C71 O8 1.382(3) . ?
C71 C72 1.408(4) . ?
C72 C73 1.387(4) . ?
C72 C82 1.511(4) . ?
C73 C74 1.395(4) . ?
C74 C75 1.399(4) . ?
C74 C76 1.527(4) . ?
C76 C79 1.514(5) . ?
C76 C77 1.523(5) . ?
C76 C78 1.534(6) . ?
C80 O8 1.450(3) . ?
C80 C81 1.490(4) . ?
N1 O1 1.230(3) . ?
N1 O2 1.232(3) . ?

loop_
_geom_torsion_atom_site_label_1
_geom_torsion_atom_site_label_2
_geom_torsion_atom_site_label_3
_geom_torsion_atom_site_label_4
_geom_torsion
_geom_torsion_site_symmetry_1
_geom_torsion_site_symmetry_2
_geom_torsion_site_symmetry_3
_geom_torsion_site_symmetry_4
_geom_torsion_publ_flag
C6 C1 C2 C3 1.6(4) . . . . ?
N1 C1 C2 C3 179.2(3) . . . . ?
C1 C2 C3 C4 1.0(4) . . . . ?
C1 C2 C3 C55 -179.7(3) . . . . ?
C2 C3 C4 C5 -2.7(4) . . . . ?
C55 C3 C4 C5 178.0(3) . . . . ?
C3 C4 C5 C6 1.8(4) . . . . ?
C3 C4 C5 C7 -176.4(3) . . . . ?
C2 C1 C6 C5 -2.5(4) . . . . ?
N1 C1 C6 C5 180.0(2) . . . . ?
C4 C5 C6 C1 0.7(4) . . . . ?
C7 C5 C6 C1 178.9(3) . . . . ?
C6 C5 C7 O3 6.4(4) . . . . ?
C4 C5 C7 O3 -175.5(2) . . . . ?
C13 C8 C9 C10 2.2(4) . . . . ?
O3 C8 C9 C10 178.0(2) . . . . ?
C13 C8 C9 C18 -176.4(2) . . . . ?
O3 C8 C9 C18 -0.6(4) . . . . ?
C8 C9 C10 C11 1.5(4) . . . . ?
C18 C9 C10 C11 -180.0(3) . . . . ?
C9 C10 C11 C12 -4.5(4) . . . . ?
C9 C10 C11 C14 174.5(3) . . . . ?
C10 C11 C12 C13 4.2(4) . . . . ?
C14 C11 C12 C13 -174.8(3) . . . . ?
O3 C8 C13 C12 -178.3(2) . . . . ?
C9 C8 C13 C12 -2.4(4) . . . . ?
O3 C8 C13 C82 2.7(4) . . . . ?
C9 C8 C13 C82 178.6(2) . . . . ?
C11 C12 C13 C8 -0.9(4) . . . . ?
C11 C12 C13 C82 178.1(2) . . . . ?
C12 C11 C14 C16 -122.6(3) . . . . ?
C10 C11 C14 C16 58.4(3) . . . . ?
C12 C11 C14 C17 -0.7(4) . . . . ?
C10 C11 C14 C17 -179.6(3) . . . . ?
C12 C11 C14 C15 119.0(3) . . . . ?
C10 C11 C14 C15 -60.0(4) . . . . ?
C10 C9 C18 C19 75.9(3) . . . . ?
C8 C9 C18 C19 -105.5(3) . . . . ?
C9 C18 C19 C24 -26.6(4) . . . . ?
C9 C18 C19 C20 156.4(3) . . . . ?
C24 C19 C20 C21 4.4(4) . . . . ?
C18 C19 C20 C21 -178.5(3) . . . . ?
C24 C19 C20 O4 -175.9(2) . . . . ?
C18 C19 C20 O4 1.2(4) . . . . ?
O4 C20 C21 C22 173.9(2) . . . . ?
C19 C20 C21 C22 -6.4(4) . . . . ?
O4 C20 C21 C31 -5.3(4) . . . . ?
C19 C20 C21 C31 174.4(3) . . . . ?
C20 C21 C22 C23 2.4(4) . . . . ?
C31 C21 C22 C23 -178.4(3) . . . . ?
C21 C22 C23 C24 3.4(4) . . . . ?
C21 C22 C23 C25 -172.8(3) . . . . ?
C20 C19 C24 C23 1.8(4) . . . . ?
C18 C19 C24 C23 -175.2(3) . . . . ?
C22 C23 C24 C19 -5.6(4) . . . . ?
C25 C23 C24 C19 170.5(3) . . . . ?
C22 C23 C25 C28 -173.8(3) . . . . ?
C24 C23 C25 C28 10.2(4) . . . . ?
C22 C23 C25 C27 -51.5(4) . . . . ?
C24 C23 C25 C27 132.4(3) . . . . ?
C22 C23 C25 C26 67.6(3) . . . . ?
C24 C23 C25 C26 -108.4(3) . . . . ?
C20 C21 C31 C32 -115.5(3) . . . . ?
C22 C21 C31 C32 65.3(3) . . . . ?
C21 C31 C32 C37 -75.9(3) . . . . ?
C21 C31 C32 C33 104.3(3) . . . . ?
C37 C32 C33 O5 -172.5(2) . . . . ?
C31 C32 C33 O5 7.3(4) . . . . ?
C37 C32 C33 C34 4.2(4) . . . . ?
C31 C32 C33 C34 -176.0(3) . . . . ?
O5 C33 C34 C35 175.0(2) . . . . ?
C32 C33 C34 C35 -1.7(4) . . . . ?
O5 C33 C34 C44 -1.8(4) . . . . ?
C32 C33 C34 C44 -178.5(3) . . . . ?
C33 C34 C35 C36 -1.2(4) . . . . ?
C44 C34 C35 C36 175.6(3) . . . . ?
C34 C35 C36 C37 1.4(5) . . . . ?
C34 C35 C36 C41 -178.5(3) . . . . ?
C33 C32 C37 C36 -4.1(4) . . . . ?
C31 C32 C37 C36 176.2(3) . . . . ?
C35 C36 C37 C32 1.4(5) . . . . ?
C41 C36 C37 C32 -178.8(3) . . . . ?
C40 C38A C39 C40A 27.8(18) . . . . ?
C41 C38A C39 C40A -5.0(13) . . . . ?
C40 C38A C39 C41 32.8(8) . . . . ?
C40A C38 C39A C41 20.0(5) . . . . ?
C41 C38 C39A C40 -22.4(10) . . . . ?
C40A C38 C39A C40 -2.4(13) . . . . ?
C39 C38A C40 C41 -29.3(7) . . . . ?
C41 C38A C40 C39A 20.7(9) . . . . ?
C39 C38A C40 C39A -8.6(14) . . . . ?
C38 C39A C40 C38A 3(2) . . . . ?
C41 C39A C40 C38A -22.8(10) . . . . ?
C38 C39A C40 C41 25.7(12) . . . . ?
C38A C39 C40A C41 4.3(11) . . . . ?
C41 C39 C40A C38 -37.1(10) . . . . ?
C38A C39 C40A C38 -32.8(19) . . . . ?
C39A C38 C40A C39 20.4(16) . . . . ?
C41 C38 C40A C39 42.6(13) . . . . ?
C39A C38 C40A C41 -22.2(6) . . . . ?
C38A C40 C41 C39A 160.9(10) . . . . ?
C38A C40 C41 C40A 68.6(12) . . . . ?
C39A C40 C41 C40A -92.3(11) . . . . ?
C38A C40 C41 C39 40.4(10) . . . . ?
C39A C40 C41 C39 -120.5(8) . . . . ?
C38A C40 C41 C36 -93.9(7) . . . . ?
C39A C40 C41 C36 105.2(5) . . . . ?
C39A C40 C41 C38A -160.9(9) . . . . ?
C38A C40 C41 C38 147.1(7) . . . . ?
C39A C40 C41 C38 -13.8(7) . . . . ?
C38 C39A C41 C40 -161.3(10) . . . . ?
C38 C39A C41 C40A -27.1(7) . . . . ?
C40 C39A C41 C40A 134.2(8) . . . . ?
C38 C39A C41 C39 -61.7(11) . . . . ?
C40 C39A C41 C39 99.5(11) . . . . ?
C38 C39A C41 C36 94.2(7) . . . . ?
C40 C39A C41 C36 -104.6(8) . . . . ?
C38 C39A C41 C38A -146.0(7) . . . . ?
C40 C39A C41 C38A 15.2(8) . . . . ?
C40 C39A C41 C38 161.3(10) . . . . ?
C39 C40A C41 C40 -52.4(16) . . . . ?
C38 C40A C41 C40 91.6(12) . . . . ?
C39 C40A C41 C39A -123.8(11) . . . . ?
C38 C40A C41 C39A 20.1(5) . . . . ?
C38 C40A C41 C39 143.9(11) . . . . ?
C39 C40A C41 C36 110.9(10) . . . . ?
C38 C40A C41 C36 -105.2(4) . . . . ?
C39 C40A C41 C38A -4.3(11) . . . . ?
C38 C40A C41 C38A 139.6(5) . . . . ?
C39 C40A C41 C38 -143.9(11) . . . . ?
C40A C39 C41 C40 145.0(11) . . . . ?
C38A C39 C41 C40 -30.8(8) . . . . ?
C40A C39 C41 C39A 74.0(13) . . . . ?
C38A C39 C41 C39A -101.8(7) . . . . ?
C38A C39 C41 C40A -175.8(11) . . . . ?
C40A C39 C41 C36 -81.6(10) . . . . ?
C38A C39 C41 C36 102.6(5) . . . . ?
C40A C39 C41 C38A 175.8(11) . . . . ?
C40A C39 C41 C38 34.3(11) . . . . ?
C38A C39 C41 C38 -141.4(5) . . . . ?
C35 C36 C41 C40 107.5(8) . . . . ?
C37 C36 C41 C40 -72.4(8) . . . . ?
C35 C36 C41 C39A 174.8(5) . . . . ?
C37 C36 C41 C39A -5.1(6) . . . . ?
C35 C36 C41 C40A -60.6(6) . . . . ?
C37 C36 C41 C40A 119.6(5) . . . . ?
C35 C36 C41 C39 -26.3(8) . . . . ?
C37 C36 C41 C39 153.9(8) . . . . ?
C35 C36 C41 C38A 54.6(5) . . . . ?
C37 C36 C41 C38A -125.3(4) . . . . ?
C35 C36 C41 C38 -136.0(6) . . . . ?
C37 C36 C41 C38 44.1(6) . . . . ?
C39 C38A C41 C40 142.1(10) . . . . ?
C40 C38A C41 C39A -17.6(9) . . . . ?
C39 C38A C41 C39A 124.5(6) . . . . ?
C40 C38A C41 C40A -139.7(9) . . . . ?
C39 C38A C41 C40A 2.4(6) . . . . ?
C40 C38A C41 C39 -142.1(10) . . . . ?
C40 C38A C41 C36 105.9(8) . . . . ?
C39 C38A C41 C36 -112.0(6) . . . . ?
C40 C38A C41 C38 -57.8(13) . . . . ?
C39 C38A C41 C38 84.3(11) . . . . ?
C39A C38 C41 C40 16.9(9) . . . . ?
C40A C38 C41 C40 -136.8(8) . . . . ?
C40A C38 C41 C39A -153.7(7) . . . . ?
C39A C38 C41 C40A 153.7(7) . . . . ?
C39A C38 C41 C39 134.7(8) . . . . ?
C40A C38 C41 C39 -19.0(6) . . . . ?
C39A C38 C41 C36 -104.8(5) . . . . ?
C40A C38 C41 C36 101.5(4) . . . . ?
C39A C38 C41 C38A 58.8(11) . . . . ?
C40A C38 C41 C38A -94.9(9) . . . . ?
C35 C34 C44 C45 36.4(4) . . . . ?
C33 C34 C44 C45 -146.8(3) . . . . ?
C34 C44 C45 C50 -89.0(3) . . . . ?
C34 C44 C45 C46 87.8(3) . . . . ?
C50 C45 C46 O6 176.8(2) . . . . ?
C44 C45 C46 O6 -0.1(4) . . . . ?
C50 C45 C46 C47 2.8(4) . . . . ?
C44 C45 C46 C47 -174.0(3) . . . . ?
O6 C46 C47 C48 -176.4(2) . . . . ?
C45 C46 C47 C48 -2.7(4) . . . . ?
O6 C46 C47 C56 3.9(4) . . . . ?
C45 C46 C47 C56 177.6(3) . . . . ?
C46 C47 C48 C49 1.1(4) . . . . ?
C56 C47 C48 C49 -179.2(3) . . . . ?
C47 C48 C49 C50 0.3(4) . . . . ?
C47 C48 C49 C51 178.2(3) . . . . ?
C46 C45 C50 C49 -1.4(4) . . . . ?
C44 C45 C50 C49 175.5(3) . . . . ?
C48 C49 C50 C45 -0.1(4) . . . . ?
C51 C49 C50 C45 -178.1(3) . . . . ?
C48 C49 C51 C52 -107.2(4) . . . . ?
C50 C49 C51 C52 70.6(4) . . . . ?
C48 C49 C51 C53 131.5(3) . . . . ?
C50 C49 C51 C53 -50.6(4) . . . . ?
C48 C49 C51 C54 13.9(4) . . . . ?
C50 C49 C51 C54 -168.3(3) . . . . ?
C2 C3 C55 O6 143.9(3) . . . . ?
C4 C3 C55 O6 -36.8(4) . . . . ?
C48 C47 C56 C57 130.7(3) . . . . ?
C46 C47 C56 C57 -49.6(4) . . . . ?
C47 C56 C57 C58 153.8(3) . . . . ?
C47 C56 C57 C62 -26.8(4) . . . . ?
C62 C57 C58 O7 174.3(2) . . . . ?
C56 C57 C58 O7 -6.3(4) . . . . ?
C62 C57 C58 C59 -2.2(4) . . . . ?
C56 C57 C58 C59 177.1(3) . . . . ?
O7 C58 C59 C60 -172.9(2) . . . . ?
C57 C58 C59 C60 3.6(4) . . . . ?
O7 C58 C59 C69 8.2(4) . . . . ?
C57 C58 C59 C69 -175.2(3) . . . . ?
C58 C59 C60 C61 -1.4(4) . . . . ?
C69 C59 C60 C61 177.4(3) . . . . ?
C59 C60 C61 C62 -2.2(4) . . . . ?
C59 C60 C61 C63 176.2(3) . . . . ?
C60 C61 C62 C57 3.7(4) . . . . ?
C63 C61 C62 C57 -174.8(3) . . . . ?
C58 C57 C62 C61 -1.5(4) . . . . ?
C56 C57 C62 C61 179.2(3) . . . . ?
C60 C61 C63 C64 120.5(3) . . . . ?
C62 C61 C63 C64 -61.1(3) . . . . ?
C60 C61 C63 C66 -0.1(4) . . . . ?
C62 C61 C63 C66 178.4(3) . . . . ?
C60 C61 C63 C65 -119.8(3) . . . . ?
C62 C61 C63 C65 58.6(3) . . . . ?
C60 C59 C69 C70 15.8(4) . . . . ?
C58 C59 C69 C70 -165.4(2) . . . . ?
C59 C69 C70 C75 -91.2(3) . . . . ?
C59 C69 C70 C71 82.2(3) . . . . ?
C75 C70 C71 O8 177.4(2) . . . . ?
C69 C70 C71 O8 3.9(4) . . . . ?
C75 C70 C71 C72 1.5(4) . . . . ?
C69 C70 C71 C72 -172.1(2) . . . . ?
O8 C71 C72 C73 -177.0(2) . . . . ?
C70 C71 C72 C73 -1.1(4) . . . . ?
O8 C71 C72 C82 1.9(4) . . . . ?
C70 C71 C72 C82 177.8(2) . . . . ?
C71 C72 C73 C74 0.2(4) . . . . ?
C82 C72 C73 C74 -178.7(3) . . . . ?
C72 C73 C74 C75 0.3(4) . . . . ?
C72 C73 C74 C76 176.8(3) . . . . ?
C71 C70 C75 C74 -0.9(4) . . . . ?
C69 C70 C75 C74 172.5(3) . . . . ?
C73 C74 C75 C70 0.0(4) . . . . ?
C76 C74 C75 C70 -176.3(3) . . . . ?
C73 C74 C76 C79 177.6(3) . . . . ?
C75 C74 C76 C79 -6.2(5) . . . . ?
C73 C74 C76 C77 -62.0(4) . . . . ?
C75 C74 C76 C77 114.3(3) . . . . ?
C73 C74 C76 C78 57.3(4) . . . . ?
C75 C74 C76 C78 -126.5(3) . . . . ?
C73 C72 C82 C13 62.9(3) . . . . ?
C71 C72 C82 C13 -116.0(3) . . . . ?
C8 C13 C82 C72 98.7(3) . . . . ?
C12 C13 C82 C72 -80.3(3) . . . . ?
C2 C1 N1 O1 175.5(3) . . . . ?
C6 C1 N1 O1 -6.8(4) . . . . ?
C2 C1 N1 O2 -3.8(4) . . . . ?
C6 C1 N1 O2 173.9(3) . . . . ?
C13 C8 O3 C7 -99.6(3) . . . . ?
C9 C8 O3 C7 84.4(3) . . . . ?
C5 C7 O3 C8 179.2(2) . . . . ?
C21 C20 O4 C29 -92.2(3) . . . . ?
C19 C20 O4 C29 88.1(3) . . . . ?
C30 C29 O4 C20 177.8(3) . . . . ?
C34 C33 O5 C42 90.3(3) . . . . ?
C32 C33 O5 C42 -92.9(3) . . . . ?
C43 C42 O5 C33 179.8(3) . . . . ?
C45 C46 O6 C55 115.8(3) . . . . ?
C47 C46 O6 C55 -70.2(3) . . . . ?
C3 C55 O6 C46 -177.7(2) . . . . ?
C57 C58 O7 C67 89.2(3) . . . . ?
C59 C58 O7 C67 -94.2(3) . . . . ?
C68 C67 O7 C58 -168.8(3) . . . . ?
C70 C71 O8 C80 86.1(3) . . . . ?
C72 C71 O8 C80 -97.9(3) . . . . ?
C81 C80 O8 C71 -156.9(2) . . . . ?
